data_7060743
loop_
_publ_author_name
'Cheng, Jun'
'Lu, Chengrong'
'Zhao, Bei'

_publ_section_title
;
 Cycloaddition of carbon dioxide and epoxides catalyzed by rare earth
 metal complexes bearing a Trost ligand
;
_journal_issue 29
_journal_name_full 'New Journal of Chemistry'
_journal_page_first 13096
_journal_page_last 13103
_journal_paper_doi 10.1039/D1NJ02460D
_journal_volume 45
_journal_year 2021
_chemical_absolute_configuration unk
_chemical_formula_moiety 'C47 H53 Cl2 Eu0.99 N2 O4, 2(C4 H8 O)'
_chemical_formula_sum 'C55 H69 Cl2 Eu0.97 N2 O6'
_chemical_formula_weight 1072.80
_space_group_crystal_system tetragonal
_space_group_IT_number 96
_space_group_name_Hall 'P 4nw 2abw'
_space_group_name_H-M_alt 'P 43 21 2'
_atom_sites_solution_hydrogens mixed
_atom_sites_solution_primary iterative
_audit_creation_date 2021-04-05
_audit_creation_method
;
Olex2 1.2
(compiled 2018.05.29 svn.r3508 for OlexSys, GUI svn.r5506)
;
_audit_update_record
;
2021-04-05 deposited with the CCDC.	2021-06-14 downloaded from the CCDC.
;
_cell_angle_alpha 90
_cell_angle_beta 90
_cell_angle_gamma 90
_cell_formula_units_Z 4
_cell_length_a 12.9908(4)
_cell_length_b 12.9908(4)
_cell_length_c 30.0245(16)
_cell_measurement_reflns_used 9871
_cell_measurement_temperature 296.15
_cell_measurement_theta_max 25.48
_cell_measurement_theta_min 2.31
_cell_volume 5067.0(3)
_computing_cell_refinement 'SAINT v8.37A (Bruker, 2015)'
_computing_data_reduction 'SAINT v8.37A (Bruker, 2015)'
_computing_molecular_graphics 'Olex2 (Dolomanov et al., 2009)'
_computing_publication_material 'Olex2 (Dolomanov et al., 2009)'
_computing_structure_refinement 'ShelXL (Sheldrick, 2015)'
_computing_structure_solution 'olex2.solve (Bourhis et al., 2015)'
_diffrn_ambient_temperature 296.15
_diffrn_measured_fraction_theta_full 0.999
_diffrn_measured_fraction_theta_max 0.992
_diffrn_measurement_device_type 'Bruker APEX-II CCD'
_diffrn_measurement_method '\f and \w scans'
_diffrn_radiation_type MoK\a
_diffrn_radiation_wavelength 0.71073
_diffrn_reflns_av_unetI/netI 0.0535
_diffrn_reflns_Laue_measured_fraction_full 0.999
_diffrn_reflns_Laue_measured_fraction_max 0.992
_diffrn_reflns_limit_h_max 11
_diffrn_reflns_limit_h_min -11
_diffrn_reflns_limit_k_max 16
_diffrn_reflns_limit_k_min -16
_diffrn_reflns_limit_l_max 37
_diffrn_reflns_limit_l_min -32
_diffrn_reflns_number 5853
_diffrn_reflns_point_group_measured_fraction_full 1.000
_diffrn_reflns_point_group_measured_fraction_max 0.991
_diffrn_reflns_theta_full 25.242
_diffrn_reflns_theta_max 27.646
_diffrn_reflns_theta_min 2.217
_diffrn_standards_number 0
_exptl_absorpt_coefficient_mu 1.361
_exptl_absorpt_correction_T_max 0.7456
_exptl_absorpt_correction_T_min 0.6279
_exptl_absorpt_correction_type none
_exptl_absorpt_process_details
;
SADABS-2014/5 (Bruker,2014/5) was used for absorption correction.
wR2(int) was 0.1715 before and 0.0996 after correction.
The Ratio of minimum to maximum transmission is 0.8421.
The \l/2 correction factor is Not present.
;
_exptl_crystal_colour 'clear light brown'
_exptl_crystal_colour_lustre clear
_exptl_crystal_colour_modifier light
_exptl_crystal_colour_primary brown
_exptl_crystal_density_diffrn 1.406
_exptl_crystal_description block
_exptl_crystal_F_000 2225
_exptl_crystal_size_max 0.3
_exptl_crystal_size_mid 0.2
_exptl_crystal_size_min 0.2
_refine_diff_density_max 5.210
_refine_diff_density_min -3.561
_refine_diff_density_rms 0.206
_refine_ls_abs_structure_details
;
 Flack x determined using 1626 quotients [(I+)-(I-)]/[(I+)+(I-)]
 (Parsons, Flack and Wagner, Acta Cryst. B69 (2013) 249-259).
;
_refine_ls_abs_structure_Flack 0.079(9)
_refine_ls_extinction_method none
_refine_ls_goodness_of_fit_ref 1.078
_refine_ls_hydrogen_treatment mixed
_refine_ls_matrix_type full
_refine_ls_number_parameters 274
_refine_ls_number_reflns 5853
_refine_ls_number_restraints 550
_refine_ls_restrained_S_all 1.241
_refine_ls_R_factor_all 0.1423
_refine_ls_R_factor_gt 0.1259
_refine_ls_shift/su_max 0.000
_refine_ls_shift/su_mean 0.000
_refine_ls_structure_factor_coef Fsqd
_refine_ls_weighting_details 'w=1/[\s^2^(Fo^2^)+(0.0662P)^2^+109.4203P] where P=(Fo^2^+2Fc^2^)/3'
_refine_ls_weighting_scheme calc
_refine_ls_wR_factor_gt 0.2777
_refine_ls_wR_factor_ref 0.2870
_reflns_Friedel_coverage 0.720
_reflns_Friedel_fraction_full 1.000
_reflns_Friedel_fraction_max 0.990
_reflns_number_gt 4954
_reflns_number_total 5853
_reflns_threshold_expression 'I > 2\s(I)'
_cod_data_source_file d1nj02460d2.cif
_cod_data_source_block h
_cod_depositor_comments 'Adding full bibliography for 7060742--7060746.cif.'
_cod_original_cell_volume 5067.0(4)
_cod_database_code 7060743
_shelx_shelxl_version_number 2016/4
_shelx_space_group_comment
;
The symmetry employed for this shelxl refinement is uniquely defined
by the following loop, which should always be used as a source of
symmetry information in preference to the above space-group names.
They are only intended as comments.
;
_shelx_estimated_absorpt_t_max 0.772
_shelx_estimated_absorpt_t_min 0.686
_olex2_refinement_description
;
1. Twinned data refinement
 Scales: 0.980(5)
 0.020(5)
2. Fixed Uiso
 At 1.2 times of:
  All C(H) groups, All C(H,H) groups
 At 1.5 times of:
  All C(H,H,H) groups
3. Restrained distances
 H4-H15
 2 with sigma of 0.02
 O4-H4
 0.5 with sigma of 0.02
 H4-O4
 1 with sigma of 0.02
 C1BA-C0BA
 2 with sigma of 0.02
4. Uiso/Uaniso restraints and constraints
C2 \\sim C6 \\sim C1 \\sim C10 \\sim C4 \\sim C5 \\sim C9 \\sim C8 \\sim C3
\\sim C0AA \\sim C1AA \\sim C3AA \\sim C4AA \\sim C2AA \\sim C11 \\sim C15
\\sim C7AA \\sim C8AA \\sim C36 \\sim C14 \\sim C5AA \\sim C20 \\sim C6AA:
within 3.8A with sigma of 0.01 and sigma for terminal atoms of 0.02
C9AA \\sim C4BA: within 2A with sigma of 0.01 and sigma for terminal atoms of
0.02
C0BA \\sim C1BA \\sim C2BA \\sim C3BA \\sim O4BA: within 2A with sigma of 0.01
and sigma for terminal atoms of 0.02
Uanis(C15) \\sim Ueq: with sigma of 0.001 and sigma for terminal atoms of 0.002
Uanis(Eu1) \\sim Ueq: with sigma of 0.001 and sigma for terminal atoms of 0.002
5. Others
 Fixed Sof: H0AA(0.5) H0AB(0.5) H0AC(0.5)
6.a Riding coordinates:
 C0AA(H0AA,H0AB,H0AC)
6.b Ternary CH refined with riding coordinates:
 C1AA(H1AA)
6.c Secondary CH2 refined with riding coordinates:
 C6(H6A,H6B), C5(H5A,H5B), C9(H9A,H9B), C8(H8A,H8B), C0BA(H0BA,H0BB),
 C3BA(H3BA,H3BB), C2BA(H2BA,H2BB), C1BA(H1BA,H1BB), C4BA(H4BA,H4BB), C9AA(H9AA,
 H9AB)
6.d Aromatic/amide H refined with riding coordinates:
 C3(H3), C4AA(H4AA), C3AA(H3AA), C6AA(H6AA), C20(H20), C11(H11), C15(H15),
 C7AA(H7AA), C8AA(H8AA), C36(H36), C14(H14)
6.e Fitted pentagon refined as free rotating group:
 C0BA(O4BA,C3BA,C2BA,C1BA)
6.f Fitted hexagon refined as free rotating group:
 C2AA(C4AA,C3AA,C6AA,C20,C11), C15(C7AA,C8AA,C36,C14,C5AA)
;
_olex2_submission_special_instructions 'No special instructions were received'

loop_
_space_group_symop_operation_xyz
'x, y, z'
'-y+1/2, x+1/2, z+3/4'
'-x, -y, z+1/2'
'y+1/2, -x+1/2, z+1/4'
'x+1/2, -y+1/2, -z+1/4'
'y, x, -z'
'-x+1/2, y+1/2, -z+3/4'
'-y, -x, -z+1/2'

loop_
_atom_site_label
_atom_site_type_symbol
_atom_site_fract_x
_atom_site_fract_y
_atom_site_fract_z
_atom_site_U_iso_or_equiv
_atom_site_adp_type
_atom_site_occupancy
_atom_site_site_symmetry_order
_atom_site_calc_flag
_atom_site_refinement_flags_posn
_atom_site_refinement_flags_adp
_atom_site_refinement_flags_occupancy
_atom_site_disorder_assembly
_atom_site_disorder_group
Eu1 Eu 0.34170(7) 0.34170(7) 0.000000 0.0481(4) Uani 0.989(12) 2 d S TU P A 1
Cl1 Cl 0.2550(5) 0.4484(6) -0.06861(17) 0.076(2) Uani 1 1 d . . . . .
O3 O 0.2201(9) 0.2201(9) 0.000000 0.054(5) Uani 1 2 d S T P . .
O4 O 0.2466(14) 0.4163(12) 0.0511(5) 0.053(4) Uani 1 1 d D . . . .
C2 C 0.1475(14) 0.1475(14) 0.000000 0.051(3) Uani 1 2 d S TU P A .
N1 N 0.1567(17) 0.2559(13) 0.0884(4) 0.054(5) Uani 1 1 d . . . . .
O1 O 0.4746(10) 0.4746(10) 0.000000 0.095(10) Uani 1 2 d S T P . .
C6 C 0.1804(19) 0.1741(18) 0.1196(6) 0.060(3) Uani 1 1 d . U . . .
H6A H 0.223723 0.122984 0.105352 0.072 Uiso 1 1 calc R . . . .
H6B H 0.117323 0.140663 0.129099 0.072 Uiso 1 1 calc R . . . .
C1 C 0.0670(16) 0.1530(18) 0.0307(6) 0.048(3) Uani 1 1 d . U . . .
C10 C 0.179(2) 0.449(2) 0.0821(8) 0.069(3) Uani 1 1 d . U . . .
C4 C 0.0026(16) 0.0026(16) 0.000000 0.053(4) Uani 1 2 d S TU P . .
C5 C 0.060(2) 0.2416(19) 0.0621(7) 0.059(3) Uani 1 1 d . U . . .
H5A H 0.003313 0.230388 0.082463 0.071 Uiso 1 1 calc R . . . .
H5B H 0.046182 0.303871 0.045414 0.071 Uiso 1 1 calc R . . . .
C9 C 0.235(2) 0.2185(19) 0.1590(7) 0.065(4) Uani 1 1 d . U . . .
H9A H 0.300419 0.184720 0.163729 0.078 Uiso 1 1 calc R . . . .
H9B H 0.193322 0.211587 0.185718 0.078 Uiso 1 1 calc R . . . .
C8 C 0.250(2) 0.334(2) 0.1465(7) 0.066(3) Uani 1 1 d . U . . .
H8A H 0.247781 0.377558 0.172839 0.079 Uiso 1 1 calc R . . . .
H8B H 0.315318 0.344794 0.131461 0.079 Uiso 1 1 calc R . . . .
C3 C -0.0062(18) 0.0763(17) 0.0311(6) 0.051(3) Uani 1 1 d . U . . .
H3 H -0.059279 0.075664 0.051859 0.061 Uiso 1 1 calc R . . . .
C0AA C -0.0869(17) -0.0869(17) 0.000000 0.074(7) Uani 1 2 d S TU P . .
H0AA H -0.057739 -0.148470 -0.009810 0.111 Uiso 0.5 1 d R . . B -1
H0AB H -0.141509 -0.064700 -0.019780 0.111 Uiso 0.5 1 d R . . B -1
H0AC H -0.113779 -0.092470 0.029590 0.111 Uiso 0.5 1 d R . . B -1
C1AA C 0.159(2) 0.3578(19) 0.1151(7) 0.069(3) Uani 1 1 d . U . . .
H1AA H 0.094791 0.367960 0.131847 0.082 Uiso 1 1 calc R . . . .
C2AA C 0.0833(12) 0.4927(14) 0.0625(5) 0.071(3) Uani 1 1 d . U . . .
C4AA C 0.0948(11) 0.5373(14) 0.0207(5) 0.072(3) Uani 1 1 d G U . . .
H4AA H 0.158419 0.535789 0.006507 0.086 Uiso 1 1 calc R . . . .
C3AA C 0.0112(13) 0.5841(13) 0.0001(4) 0.071(3) Uani 1 1 d G U . . .
H3AA H 0.018881 0.613858 -0.027911 0.085 Uiso 1 1 calc R . . . .
C6AA C -0.0840(11) 0.5863(13) 0.0212(5) 0.075(4) Uani 1 1 d G U . . .
H6AA H -0.139886 0.617581 0.007432 0.090 Uiso 1 1 calc R . . . .
C20 C -0.0955(11) 0.5417(14) 0.0630(5) 0.075(4) Uani 1 1 d G U . . .
H20 H -0.159118 0.543235 0.077193 0.090 Uiso 1 1 calc R . . . .
C11 C -0.0119(14) 0.4950(13) 0.0836(4) 0.072(3) Uani 1 1 d G U . . .
H11 H -0.019581 0.465166 0.111612 0.086 Uiso 1 1 calc R . . . .
C15 C 0.3420(14) 0.5534(13) 0.1056(6) 0.078(3) Uani 1 1 d . U . . .
H15 H 0.379502 0.508450 0.087775 0.094 Uiso 1 1 calc DR . . . .
C7AA C 0.3913(11) 0.6342(15) 0.1271(6) 0.088(4) Uani 1 1 d G U . . .
H7AA H 0.461907 0.643304 0.123761 0.105 Uiso 1 1 calc R . . . .
C8AA C 0.3352(15) 0.7014(12) 0.1538(6) 0.085(4) Uani 1 1 d G U . . .
H8AA H 0.368246 0.755478 0.168177 0.102 Uiso 1 1 calc R . . . .
C36 C 0.2297(15) 0.6878(12) 0.1588(6) 0.085(4) Uani 1 1 d G U . . .
H36 H 0.192179 0.732800 0.176607 0.102 Uiso 1 1 calc R . . . .
C14 C 0.1804(11) 0.6070(14) 0.1372(6) 0.077(3) Uani 1 1 d G U . . .
H14 H 0.109773 0.597947 0.140622 0.093 Uiso 1 1 calc R . . . .
C5AA C 0.2365(14) 0.5398(12) 0.1106(5) 0.076(3) Uani 1 1 d G U . . .
C0BA C 0.3403(19) -0.067(2) 0.0567(10) 0.139(9) Uani 1 1 d D U . . .
H0BA H 0.404237 -0.080352 0.072310 0.167 Uiso 1 1 calc R . . . .
H0BB H 0.347209 -0.002662 0.040551 0.167 Uiso 1 1 calc R . . . .
O4BA O 0.258(2) -0.0605(19) 0.0874(7) 0.151(8) Uani 1 1 d G U . . .
C3BA C 0.1849(18) -0.138(2) 0.0764(10) 0.145(9) Uani 1 1 d G U . . .
H3BA H 0.175829 -0.184787 0.101265 0.174 Uiso 1 1 calc R . . . .
H3BB H 0.118801 -0.107097 0.069505 0.174 Uiso 1 1 calc R . . . .
C2BA C 0.223(2) -0.1925(19) 0.0387(10) 0.138(9) Uani 1 1 d G U . . .
H2BA H 0.174391 -0.187014 0.014220 0.166 Uiso 1 1 calc R . . . .
H2BB H 0.231419 -0.264705 0.045979 0.166 Uiso 1 1 calc R . . . .
C1BA C 0.319(2) -0.149(2) 0.0266(8) 0.136(9) Uani 1 1 d DG U . . .
H1BA H 0.315554 -0.122470 -0.003675 0.163 Uiso 1 1 calc R . . . .
H1BB H 0.372583 -0.200160 0.028084 0.163 Uiso 1 1 calc R . . . .
H4 H 0.301(8) 0.43(2) 0.043(5) 0.13(16) Uiso 1 1 d D . . . .
C4BA C 0.580(3) 0.459(3) 0.008(2) 0.182(19) Uani 1 1 d . U . . .
H4BA H 0.589739 0.413193 0.033499 0.218 Uiso 1 1 calc R . . . .
H4BB H 0.613743 0.429674 -0.017535 0.218 Uiso 1 1 calc R . . . .
C9AA C 0.618(3) 0.557(3) 0.018(2) 0.194(19) Uani 1 1 d . U . . .
H9AA H 0.691999 0.561234 0.012749 0.232 Uiso 1 1 calc R . . . .
H9AB H 0.602168 0.578718 0.047730 0.232 Uiso 1 1 calc R . . . .

loop_
_atom_site_aniso_label
_atom_site_aniso_U_11
_atom_site_aniso_U_22
_atom_site_aniso_U_33
_atom_site_aniso_U_23
_atom_site_aniso_U_13
_atom_site_aniso_U_12
Eu1 0.0577(5) 0.0577(5) 0.0291(5) 0.0103(4) -0.0103(4) -0.0232(6)
Cl1 0.074(4) 0.121(6) 0.032(2) 0.026(3) -0.007(3) -0.004(4)
O3 0.066(8) 0.066(8) 0.031(8) -0.003(8) 0.003(8) -0.034(10)
O4 0.068(11) 0.056(9) 0.034(7) 0.005(6) -0.019(7) -0.024(8)
C2 0.061(5) 0.061(5) 0.032(6) 0.003(4) -0.003(4) -0.009(6)
N1 0.082(12) 0.064(11) 0.015(6) 0.003(6) -0.009(8) -0.033(11)
O1 0.082(11) 0.082(11) 0.12(2) 0.057(15) -0.057(15) -0.048(14)
C6 0.077(6) 0.063(5) 0.040(5) 0.006(5) -0.001(5) -0.006(5)
C1 0.061(6) 0.056(6) 0.028(5) 0.005(5) -0.003(5) -0.005(6)
C10 0.089(5) 0.066(5) 0.052(5) 0.007(4) 0.001(4) -0.004(5)
C4 0.065(5) 0.065(5) 0.029(6) 0.006(5) -0.006(5) -0.011(7)
C5 0.076(5) 0.062(5) 0.039(4) 0.007(4) 0.001(4) -0.005(5)
C9 0.085(7) 0.066(7) 0.044(6) 0.007(6) -0.003(6) -0.010(6)
C8 0.085(5) 0.066(5) 0.047(5) 0.005(5) -0.001(5) -0.006(5)
C3 0.062(6) 0.061(6) 0.030(6) 0.001(6) 0.000(6) -0.007(6)
C0AA 0.084(10) 0.084(10) 0.053(13) -0.007(11) 0.007(11) -0.024(13)
C1AA 0.088(5) 0.068(5) 0.050(4) 0.006(4) 0.001(4) -0.005(5)
C2AA 0.091(5) 0.067(5) 0.054(5) 0.007(4) 0.005(5) 0.000(5)
C4AA 0.093(6) 0.067(5) 0.054(5) 0.007(5) 0.002(5) 0.000(5)
C3AA 0.093(7) 0.064(6) 0.056(6) 0.013(6) 0.004(6) 0.004(6)
C6AA 0.093(7) 0.069(7) 0.062(6) 0.008(6) 0.003(6) 0.006(6)
C20 0.095(7) 0.070(7) 0.061(7) 0.007(6) 0.009(6) 0.007(6)
C11 0.092(5) 0.068(5) 0.055(5) 0.009(5) 0.005(5) 0.002(5)
C15 0.080(3) 0.078(3) 0.077(3) 0.0006(13) -0.0003(13) -0.0006(13)
C7AA 0.106(7) 0.084(7) 0.074(6) 0.010(6) -0.007(6) -0.009(6)
C8AA 0.105(7) 0.080(7) 0.072(6) 0.012(6) -0.005(6) -0.004(6)
C36 0.104(7) 0.080(7) 0.070(6) 0.009(6) -0.007(6) 0.000(6)
C14 0.098(5) 0.073(5) 0.060(5) 0.006(4) -0.001(5) -0.002(5)
C5AA 0.097(5) 0.073(5) 0.057(5) 0.007(4) -0.002(5) -0.002(5)
C0BA 0.135(19) 0.146(19) 0.135(18) 0.026(15) -0.002(16) 0.034(16)
O4BA 0.157(19) 0.149(19) 0.148(17) 0.025(15) -0.009(15) 0.038(15)
C3BA 0.146(19) 0.14(2) 0.147(18) 0.038(15) -0.007(16) 0.033(15)
C2BA 0.139(19) 0.14(2) 0.137(18) 0.036(15) 0.001(16) 0.037(16)
C1BA 0.134(19) 0.14(2) 0.131(18) 0.030(15) 0.004(16) 0.039(16)
C4BA 0.12(2) 0.13(3) 0.30(5) 0.09(3) -0.13(3) -0.08(2)
C9AA 0.13(2) 0.14(3) 0.31(5) 0.09(3) -0.12(3) -0.08(2)

loop_
_atom_type_symbol
_atom_type_description
_atom_type_scat_dispersion_real
_atom_type_scat_dispersion_imag
_atom_type_scat_source
C C 0.0033 0.0016 'International Tables Vol C Tables 4.2.6.8 and 6.1.1.4'
H H 0.0000 0.0000 'International Tables Vol C Tables 4.2.6.8 and 6.1.1.4'
Cl Cl 0.1484 0.1585 'International Tables Vol C Tables 4.2.6.8 and 6.1.1.4'
Eu Eu -0.1578 3.6682 'International Tables Vol C Tables 4.2.6.8 and 6.1.1.4'
N N 0.0061 0.0033 'International Tables Vol C Tables 4.2.6.8 and 6.1.1.4'
O O 0.0106 0.0060 'International Tables Vol C Tables 4.2.6.8 and 6.1.1.4'

loop_
_geom_angle_atom_site_label_1
_geom_angle_atom_site_label_2
_geom_angle_atom_site_label_3
_geom_angle
_geom_angle_site_symmetry_1
_geom_angle_site_symmetry_3
_geom_angle_publ_flag
C2 O3 Eu1 180.0(15) . . ?
C10 O4 Eu1 171.0(15) . . ?
O3 C2 C1 119.6(13) . 6 ?
Cl1 EU1a Cl1 172.3(3) . 6 ?
O3 EU1a Cl1 93.87(16) . . ?
O3 EU1a Cl1 93.87(16) . 6 ?
O3 EU1a O1 180.0(4) . . ?
O3 C2 C1 119.6(13) . . ?
O4 EU1a Cl1 94.1(4) 6 6 ?
C1 C2 C1 121(3) . 6 ?
O4 EU1a Cl1 86.6(4) 6 . ?
O4 EU1a Cl1 86.6(4) . 6 ?
C6 N1 C5 115.3(16) . . ?
O4 EU1a Cl1 94.1(4) . . ?
O4 EU1a O3 85.1(4) 6 . ?
O4 EU1a O3 85.1(4) . . ?
O4 EU1a O4 170.2(8) 6 . ?
O4 EU1a O1 94.9(4) . . ?
O4 EU1a O1 94.9(4) 6 . ?
O1 EU1a Cl1 86.13(16) . 6 ?
O1 EU1a Cl1 86.13(16) . . ?
C6 N1 C1AA 106.7(14) . . ?
C5 N1 C1AA 113(2) . . ?
C4BA O1 Eu1 125.9(16) 6 . ?
C4BA O1 Eu1 125.9(15) . . ?
C4BA O1 C4BA 108(3) 6 . ?
N1 C6 C9 109.2(18) . . ?
C2 C1 C5 120(2) . . ?
C3 C1 C2 119(2) . . ?
C3 C1 C5 120.9(19) . . ?
O4 C10 C1AA 108(2) . . ?
O4 C10 C2AA 113.1(19) . . ?
O4 C10 C5AA 107(2) . . ?
C1AA C10 C5AA 106.8(17) . . ?
C2AA C10 C1AA 114(2) . . ?
C2AA C10 C5AA 108.0(19) . . ?
C3 C4 C3 127(3) 6 . ?
C3 C4 C0AA 116.4(15) . . ?
C3 C4 C0AA 116.4(15) 6 . ?
C1 C5 N1 112(2) . . ?
C6 C9 C8 104.0(18) . . ?
C1AA C8 C9 104(2) . . ?
C4 C3 C1 117(2) . . ?
N1 C1AA C10 108.6(17) . . ?
C8 C1AA N1 99(2) . . ?
C8 C1AA C10 114(2) . . ?
C4AA C2AA C10 115.2(14) . . ?
C4AA C2AA C11 120.0 . . ?
C11 C2AA C10 124.7(14) . . ?
C3AA C4AA C2AA 120.0 . . ?
C4AA C3AA C6AA 120.0 . . ?
C20 C6AA C3AA 120.0 . . ?
C6AA C20 C11 120.0 . . ?
C20 C11 C2AA 120.0 . . ?
C7AA C15 C5AA 120.0 . . ?
C15 C7AA C8AA 120.0 . . ?
C36 C8AA C7AA 120.0 . . ?
C14 C36 C8AA 120.0 . . ?
C5AA C14 C36 120.0 . . ?
C15 C5AA C10 118.9(16) . . ?
C14 C5AA C10 121.0(16) . . ?
C14 C5AA C15 120.0 . . ?
O4BA C0BA C1BA 108.0 . . ?
C0BA O4BA C3BA 108.0 . . ?
C2BA C3BA O4BA 108.0 . . ?
C3BA C2BA C1BA 108.0 . . ?
C2BA C1BA C0BA 108.0 . . ?
C9AA C4BA O1 105(4) . . ?
C4BA C9AA C9AA 99(4) . 6 ?

loop_
_geom_bond_atom_site_label_1
_geom_bond_atom_site_label_2
_geom_bond_distance
_geom_bond_site_symmetry_2
_geom_bond_publ_flag
EU1a Cl1 2.727(6) 6 ?
EU1a Cl1 2.727(6) . ?
EU1a O3 2.234(16) . ?
EU1a O4 2.196(18) . ?
EU1a O4 2.196(19) 6 ?
EU1a O1 2.442(19) . ?
O3 C2 1.33(3) . ?
O4 C10 1.35(3) . ?
C2 C1 1.40(2) . ?
C2 C1 1.40(2) 6 ?
N1 C6 1.45(3) . ?
N1 C5 1.49(3) . ?
N1 C1AA 1.55(3) . ?
O1 C4BA 1.41(4) . ?
O1 C4BA 1.41(4) 6 ?
C6 C9 1.49(3) . ?
C1 C5 1.49(3) . ?
C1 C3 1.38(3) . ?
C10 C1AA 1.57(3) . ?
C10 C2AA 1.49(3) . ?
C10 C5AA 1.64(3) . ?
C4 C3 1.34(2) 6 ?
C4 C3 1.34(2) . ?
C4 C0AA 1.64(4) . ?
C9 C8 1.56(3) . ?
C8 C1AA 1.55(3) . ?
C2AA C4AA 1.3900 . ?
C2AA C11 1.3900 . ?
C4AA C3AA 1.3900 . ?
C3AA C6AA 1.3900 . ?
C6AA C20 1.3900 . ?
C20 C11 1.3900 . ?
C15 C7AA 1.3900 . ?
C15 C5AA 1.3900 . ?
C7AA C8AA 1.3900 . ?
C8AA C36 1.3900 . ?
C36 C14 1.3900 . ?
C14 C5AA 1.3900 . ?
C0BA O4BA 1.4200 . ?
C0BA C1BA 1.4200 . ?
O4BA C3BA 1.4200 . ?
C3BA C2BA 1.4200 . ?
C2BA C1BA 1.4200 . ?
C4BA C9AA 1.40(5) . ?
C9AA C9AA 1.55(8) 6 ?

loop_
_twin_individual_id
_twin_individual_mass_fraction_refined
1 0.980(5)
2 0.020(5)
